data_4334285
loop_
_publ_author_name
'Alexander Yu. Makarov'
'Frank Blockhuys'
'Irina Yu. Bagryanskaya'
'Yuri V. Gatilov'
'Makhmut M. Shakirov'
'Andrey V. Zibarev'

_publ_contact_author_email bagryan@nioch.nsc.ru
_publ_contact_author_name 'Dr. I. Yu. Bagryanskaya'
_publ_section_title
;
 Experimental and Computational Study on the Structure and Properties of
 Herz Cations and Radicals: 1,2,3-Benzodithiazolium,
 1,2,3-Benzodithiazolyl, and Their Se Congeners
;
_journal_name_full 'Inorganic Chemistry'
_journal_page_first 3699
_journal_page_last 3710
_journal_paper_doi 10.1021/ic302203t
_journal_volume 52
_journal_year 2013
_chemical_formula_moiety 'C6 H4 N S2 1+, B F4 1-'
_chemical_formula_sum 'C6 H4 B F4 N S2'
_chemical_formula_weight 241.03
_chemical_melting_point 418
_chemical_name_systematic
; 
 1,2,3-benzodithiazolium tetrafluoroborate 
;
_space_group_IT_number 15
_symmetry_cell_setting monoclinic
_symmetry_space_group_name_Hall '-C 2yc'
_symmetry_space_group_name_H-M 'C 1 2/c 1'
_atom_sites_solution_hydrogens geom
_atom_sites_solution_primary direct
_atom_sites_solution_secondary difmap
_audit_creation_method SHELXL-97
_cell_angle_alpha 90.00
_cell_angle_beta 90.309(8)
_cell_angle_gamma 90.00
_cell_formula_units_Z 8
_cell_length_a 14.6946(11)
_cell_length_b 5.5482(4)
_cell_length_c 21.652(2)
_cell_measurement_reflns_used 53
_cell_measurement_temperature 193(2)
_cell_measurement_theta_max 12.02
_cell_measurement_theta_min 1.87
_cell_volume 1765.2(2)
_computing_cell_refinement 'Bruker XSCANS'
_computing_data_collection 'Bruker XSCANS'
_computing_data_reduction 'Bruker SHELXTL'
_computing_molecular_graphics 'Bruker SHELXTL'
_computing_publication_material 'Bruker SHELXTL'
_computing_structure_refinement 'SHELXL-97 (Sheldrick, 1997)'
_computing_structure_solution 'SHELXS-97 (Sheldrick, 1990)'
_diffrn_ambient_temperature 193(2)
_diffrn_measured_fraction_theta_full 0.997
_diffrn_measured_fraction_theta_max 0.997
_diffrn_measurement_device_type 'Bruker P4'
_diffrn_measurement_method '2\q/\w scans'
_diffrn_radiation_monochromator graphite
_diffrn_radiation_source 'sealed tube'
_diffrn_radiation_type MoK\a
_diffrn_radiation_wavelength 0.71073
_diffrn_reflns_av_R_equivalents 0.0619
_diffrn_reflns_av_sigmaI/netI 0.0432
_diffrn_reflns_limit_h_max 18
_diffrn_reflns_limit_h_min 0
_diffrn_reflns_limit_k_max 7
_diffrn_reflns_limit_k_min -5
_diffrn_reflns_limit_l_max 27
_diffrn_reflns_limit_l_min -27
_diffrn_reflns_number 1981
_diffrn_reflns_theta_full 27.00
_diffrn_reflns_theta_max 27.00
_diffrn_reflns_theta_min 2.77
_diffrn_standards_decay_% 2.3
_diffrn_standards_interval_count 97
_diffrn_standards_number 3
_exptl_absorpt_coefficient_mu 0.620
_exptl_absorpt_correction_T_max 0.8432
_exptl_absorpt_correction_T_min 0.5054
_exptl_absorpt_correction_type empirical
_exptl_crystal_colour black-dark_red
_exptl_crystal_density_diffrn 1.814
_exptl_crystal_description prism
_exptl_crystal_F_000 960
_exptl_crystal_size_max 0.42
_exptl_crystal_size_mid 0.40
_exptl_crystal_size_min 0.20
_refine_diff_density_max 0.353
_refine_diff_density_min -0.292
_refine_diff_density_rms 0.077
_refine_ls_extinction_method none
_refine_ls_goodness_of_fit_ref 1.146
_refine_ls_hydrogen_treatment refall
_refine_ls_matrix_type full
_refine_ls_number_parameters 171
_refine_ls_number_reflns 1909
_refine_ls_number_restraints 0
_refine_ls_restrained_S_all 1.146
_refine_ls_R_factor_all 0.0700
_refine_ls_R_factor_gt 0.0531
_refine_ls_shift/su_max 0.004
_refine_ls_shift/su_mean 0.001
_refine_ls_structure_factor_coef Fsqd
_refine_ls_weighting_details 'calc w=1/[\s^2^(Fo^2^)+(0.0457P)^2^+6.1616P] where P=(Fo^2^+2Fc^2^)/3'
_refine_ls_weighting_scheme calc
_refine_ls_wR_factor_gt 0.1323
_refine_ls_wR_factor_ref 0.1419
_reflns_number_gt 1517
_reflns_number_total 1909
_reflns_threshold_expression >2sigma(I)
_cod_data_source_file ic302203t_si_001_4.cif
_cod_data_source_block zm-bf4
_cod_original_cell_volume 1765.2(3)
_cod_original_sg_symbol_H-M 'C 1 2/c 1 '
_cod_database_code 4334285

loop_
_symmetry_equiv_pos_as_xyz
'x, y, z'
'-x, y, -z+1/2'
'x+1/2, y+1/2, z'
'-x+1/2, y+1/2, -z+1/2'
'-x, -y, -z'
'x, -y, z-1/2'
'-x+1/2, -y+1/2, -z'
'x+1/2, -y+1/2, z-1/2'

loop_
_atom_site_label
_atom_site_type_symbol
_atom_site_fract_x
_atom_site_fract_y
_atom_site_fract_z
_atom_site_U_iso_or_equiv
_atom_site_adp_type
_atom_site_occupancy
_atom_site_symmetry_multiplicity
_atom_site_calc_flag
_atom_site_refinement_flags
_atom_site_disorder_assembly
_atom_site_disorder_group
S1 S 0.91377(5) 0.27492(14) 0.56556(4) 0.03798(19) Uani 1 1 d . . .
S2 S 0.85106(5) 0.51490(15) 0.50880(3) 0.0406(2) Uani 1 1 d . . .
N3 N 0.81538(16) 0.7001(5) 0.55827(11) 0.0354(6) Uani 1 1 d . . .
C3A C 0.83460(17) 0.6476(5) 0.61746(12) 0.0285(6) Uani 1 1 d . . .
C4 C 0.80596(18) 0.7968(6) 0.66726(13) 0.0342(7) Uani 1 1 d . . .
H4 H 0.771(2) 0.950(6) 0.6592(14) 0.044(9) Uiso 1 1 d . . .
C5 C 0.8300(2) 0.7299(6) 0.72587(14) 0.0387(7) Uani 1 1 d . . .
H5 H 0.813(2) 0.846(7) 0.7578(15) 0.054(10) Uiso 1 1 d . . .
C6 C 0.8800(2) 0.5178(6) 0.73730(14) 0.0388(7) Uani 1 1 d . . .
H6 H 0.894(2) 0.450(8) 0.7817(17) 0.066(12) Uiso 1 1 d . . .
C7A C 0.88548(17) 0.4341(5) 0.62970(13) 0.0294(6) Uani 1 1 d . . .
C7 C 0.90783(18) 0.3671(6) 0.69078(14) 0.0358(7) Uani 1 1 d . . .
H7 H 0.9401(17) 0.219(5) 0.6987(11) 0.017(6) Uiso 1 1 d . . .
B1 B 0.9016(2) 0.0950(7) 0.39038(15) 0.0346(7) Uani 1 1 d . . .
F1 F 0.82365(12) 0.2215(4) 0.37668(9) 0.0510(5) Uani 1 1 d . A .
F2A F 0.9534(3) 0.1970(8) 0.43693(17) 0.0649(12) Uani 0.571(4) 1 d P A 1
F3A F 0.9605(3) 0.1067(11) 0.33963(19) 0.0759(15) Uani 0.571(4) 1 d P A 1
F4A F 0.8876(3) -0.1420(8) 0.3999(3) 0.098(2) Uani 0.571(4) 1 d P A 1
F2B F 0.8872(5) 0.0250(14) 0.4505(2) 0.102(2) Uani 0.429(4) 1 d P A 2
F3B F 0.9101(6) -0.0955(15) 0.3575(4) 0.139(3) Uani 0.429(4) 1 d P A 2
F4B F 0.9695(5) 0.2264(17) 0.3897(7) 0.189(6) Uani 0.429(4) 1 d P A 2

loop_
_atom_site_aniso_label
_atom_site_aniso_U_11
_atom_site_aniso_U_22
_atom_site_aniso_U_33
_atom_site_aniso_U_23
_atom_site_aniso_U_13
_atom_site_aniso_U_12
S1 0.0357(3) 0.0330(4) 0.0451(4) -0.0067(3) -0.0062(3) 0.0099(3)
S2 0.0445(4) 0.0423(4) 0.0348(3) -0.0045(3) -0.0039(3) 0.0121(3)
N3 0.0358(12) 0.0346(13) 0.0359(12) -0.0013(11) -0.0014(10) 0.0074(11)
C3A 0.0208(11) 0.0286(14) 0.0360(13) 0.0010(11) -0.0005(10) 0.0003(10)
C4 0.0286(13) 0.0331(15) 0.0408(15) -0.0014(13) 0.0006(11) 0.0059(12)
C5 0.0305(13) 0.0476(18) 0.0380(15) -0.0051(14) 0.0008(11) 0.0035(13)
C6 0.0305(13) 0.0488(18) 0.0369(14) 0.0057(14) -0.0036(11) -0.0042(13)
C7A 0.0204(11) 0.0296(14) 0.0382(14) -0.0012(11) -0.0024(10) -0.0020(10)
C7 0.0270(13) 0.0360(16) 0.0441(16) 0.0055(13) -0.0069(11) 0.0030(12)
B1 0.0331(15) 0.0363(17) 0.0343(16) 0.0032(14) -0.0028(13) 0.0018(14)
F1 0.0408(9) 0.0543(12) 0.0580(11) 0.0000(10) -0.0049(8) 0.0162(9)
F2A 0.048(2) 0.087(3) 0.059(2) -0.036(2) -0.0197(16) 0.024(2)
F3A 0.054(2) 0.116(4) 0.058(2) 0.004(3) 0.0201(18) 0.019(3)
F4A 0.046(2) 0.050(2) 0.198(6) 0.055(3) -0.032(3) -0.0186(19)
F2B 0.141(5) 0.120(5) 0.045(3) 0.034(3) 0.028(3) 0.074(5)
F3B 0.164(6) 0.121(5) 0.132(6) -0.093(4) -0.078(5) 0.107(5)
F4B 0.056(4) 0.117(6) 0.394(19) 0.111(9) -0.047(7) -0.059(4)

loop_
_atom_type_symbol
_atom_type_description
_atom_type_scat_dispersion_real
_atom_type_scat_dispersion_imag
_atom_type_scat_source
C C 0.0033 0.0016 'International Tables Vol C Tables 4.2.6.8 and 6.1.1.4'
H H 0.0000 0.0000 'International Tables Vol C Tables 4.2.6.8 and 6.1.1.4'
B B 0.0013 0.0007 'International Tables Vol C Tables 4.2.6.8 and 6.1.1.4'
N N 0.0061 0.0033 'International Tables Vol C Tables 4.2.6.8 and 6.1.1.4'
F F 0.0171 0.0103 'International Tables Vol C Tables 4.2.6.8 and 6.1.1.4'
S S 0.1246 0.1234 'International Tables Vol C Tables 4.2.6.8 and 6.1.1.4'

loop_
_geom_angle_atom_site_label_1
_geom_angle_atom_site_label_2
_geom_angle_atom_site_label_3
_geom_angle
C7A S1 S2 92.39(10)
N3 S2 S1 99.66(10)
C3A N3 S2 116.0(2)
N3 C3A C4 122.3(3)
N3 C3A C7A 117.7(2)
C4 C3A C7A 119.9(2)
C5 C4 C3A 118.0(3)
C5 C4 H4 121.3(18)
C3A C4 H4 120.7(18)
C4 C5 C6 121.5(3)
C4 C5 H5 114(2)
C6 C5 H5 124(2)
C7 C6 C5 122.5(3)
C7 C6 H6 113(2)
C5 C6 H6 124(2)
C7 C7A C3A 120.8(3)
C7 C7A S1 124.9(2)
C3A C7A S1 114.2(2)
C6 C7 C7A 117.3(3)
C6 C7 H7 122.5(15)
C7A C7 H7 120.2(15)
F4B B1 F3B 113.6(8)
F4B B1 F4A 134.5(5)
F3B B1 F4A 45.1(5)
F4B B1 F1 111.6(5)
F3B B1 F1 112.6(4)
F4A B1 F1 113.8(3)
F4B B1 F2B 107.8(8)
F3B B1 F2B 108.0(6)
F4A B1 F2B 63.6(4)
F1 B1 F2B 102.4(4)
F4B B1 F2A 47.5(7)
F3B B1 F2A 133.5(5)
F4A B1 F2A 111.9(4)
F1 B1 F2A 113.8(3)
F2B B1 F2A 60.8(4)
F4B B1 F3A 57.5(7)
F3B B1 F3A 62.7(5)
F4A B1 F3A 105.1(4)
F1 B1 F3A 108.9(3)
F2B B1 F3A 148.5(4)
F2A B1 F3A 102.3(3)

loop_
_geom_bond_atom_site_label_1
_geom_bond_atom_site_label_2
_geom_bond_distance
S1 C7A 1.699(3)
S1 S2 2.0299(11)
S2 N3 1.576(3)
N3 C3A 1.343(4)
C3A C4 1.425(4)
C3A C7A 1.425(4)
C4 C5 1.367(4)
C4 H4 1.01(3)
C5 C6 1.409(5)
C5 H5 0.98(4)
C6 C7 1.373(4)
C6 H6 1.05(4)
C7A C7 1.411(4)
C7 H7 0.96(3)
B1 F4B 1.236(8)
B1 F3B 1.280(7)
B1 F4A 1.347(6)
B1 F1 1.375(4)
B1 F2B 1.377(6)
B1 F2A 1.381(5)
B1 F3A 1.403(5)
